data_2108358
loop_
_publ_author_name
'Ming, Mei'
'Shi, Jun'

_publ_section_title
;
 Solvent-mediated structural transformations of copper(II) coordination
 polymers induced by different short-chain alcohols
;
_journal_coeditor_code UM5021SUP1
_journal_issue 1
_journal_name_full 'Acta Crystallographica Section B'
_journal_page_first
;
;
_journal_paper_doi 10.1107/S2052520618017481
_journal_volume 75
_journal_year 2019
_chemical_formula_sum 'C26 H20 Cu3 F4 N10 O10'
_chemical_formula_weight 899.14
_space_group_crystal_system monoclinic
_space_group_IT_number 14
_space_group_name_Hall '-P 2yn'
_space_group_name_H-M_alt 'P 1 21/n 1'
_symmetry_space_group_name_Hall '-P 2yn'
_symmetry_space_group_name_H-M 'P 1 21/n 1'
_atom_sites_solution_hydrogens mixed
_audit_creation_method SHELXL-2018/3
_cell_angle_alpha 90
_cell_angle_beta 95.92(3)
_cell_angle_gamma 90
_cell_formula_units_Z 2
_cell_length_a 10.441(2)
_cell_length_b 8.0580(16)
_cell_length_c 19.542(4)
_cell_measurement_reflns_used 3510
_cell_measurement_temperature 173(2)
_cell_measurement_theta_max 28.23
_cell_measurement_theta_min 2.74
_cell_volume 1635.4(6)
_computing_cell_refinement 'Bruker SMART'
_computing_data_collection 'Bruker SMART'
_computing_data_reduction 'Bruker SAINT'
_computing_molecular_graphics 'Bruker SHELXTL'
_computing_publication_material 'Bruker SHELXTL'
_computing_structure_refinement 'SHELXL-2018/3 (Sheldrick, 2018)'
_computing_structure_solution 'Bruker SHELXTL'
_diffrn_ambient_temperature 173(2)
_diffrn_measured_fraction_theta_full 1.000
_diffrn_measured_fraction_theta_max 1.000
_diffrn_measurement_device_type 'CCD area detector'
_diffrn_measurement_method 'phi and omega scans'
_diffrn_radiation_type MoK\a
_diffrn_radiation_wavelength 0.71073
_diffrn_reflns_av_R_equivalents 0.0333
_diffrn_reflns_av_unetI/netI 0.0348
_diffrn_reflns_Laue_measured_fraction_full 1.000
_diffrn_reflns_Laue_measured_fraction_max 1.000
_diffrn_reflns_limit_h_max 10
_diffrn_reflns_limit_h_min -12
_diffrn_reflns_limit_k_max 9
_diffrn_reflns_limit_k_min -8
_diffrn_reflns_limit_l_max 21
_diffrn_reflns_limit_l_min -24
_diffrn_reflns_number 9799
_diffrn_reflns_point_group_measured_fraction_full 1.000
_diffrn_reflns_point_group_measured_fraction_max 1.000
_diffrn_reflns_theta_full 25.242
_diffrn_reflns_theta_max 26.000
_diffrn_reflns_theta_min 2.095
_exptl_absorpt_coefficient_mu 2.027
_exptl_absorpt_correction_type multi-scan
_exptl_absorpt_process_details SADABS
_exptl_crystal_colour green
_exptl_crystal_density_diffrn 1.826
_exptl_crystal_description block
_exptl_crystal_F_000 898
_exptl_crystal_size_max 0.220
_exptl_crystal_size_mid 0.210
_exptl_crystal_size_min 0.180
_exptl_transmission_factor_max 0.712
_exptl_transmission_factor_min 0.664
_refine_diff_density_max 0.476
_refine_diff_density_min -0.410
_refine_diff_density_rms 0.082
_refine_ls_extinction_method none
_refine_ls_goodness_of_fit_ref 1.054
_refine_ls_hydrogen_treatment constr
_refine_ls_matrix_type full
_refine_ls_number_parameters 242
_refine_ls_number_reflns 3210
_refine_ls_number_restraints 0
_refine_ls_restrained_S_all 1.054
_refine_ls_R_factor_all 0.0402
_refine_ls_R_factor_gt 0.0295
_refine_ls_shift/su_max 0.001
_refine_ls_shift/su_mean 0.000
_refine_ls_structure_factor_coef Fsqd
_refine_ls_weighting_details 'w=1/[\s^2^(Fo^2^)+(0.0383P)^2^+0.7657P] where P=(Fo^2^+2Fc^2^)/3'
_refine_ls_weighting_scheme calc
_refine_ls_wR_factor_gt 0.0704
_refine_ls_wR_factor_ref 0.0744
_reflns_Friedel_coverage 0.000
_reflns_number_gt 2692
_reflns_number_total 3210
_reflns_threshold_expression 'I > 2\s(I)'
_cod_data_source_file um5021sup1.cif
_cod_data_source_block 2
_cod_database_code 2108358
_publcif_datablock.id {4b9ab5ac-ab4a-4503-b26b-51f73fc577ff}

_shelx_shelxl_version_number 2018/3
_shelx_space_group_comment
; 
The symmetry employed for this shelxl refinement is uniquely defined 
by the following loop, which should always be used as a source of 
symmetry information in preference to the above space-group names. 
They are only intended as comments. 
;
_shelx_estimated_absorpt_t_min 0.664
_shelx_estimated_absorpt_t_max 0.712

loop_
_space_group_symop_operation_xyz
'x, y, z'
'-x+1/2, y+1/2, -z+1/2'
'-x, -y, -z'
'x-1/2, -y-1/2, z-1/2'

loop_
_atom_site_label
_atom_site_type_symbol
_atom_site_fract_x
_atom_site_fract_y
_atom_site_fract_z
_atom_site_U_iso_or_equiv
_atom_site_adp_type
_atom_site_occupancy
_atom_site_site_symmetry_order
_atom_site_calc_flag
_atom_site_refinement_flags_posn
_atom_site_refinement_flags_adp
_atom_site_refinement_flags_occupancy
Cu1 Cu 0.74524(3) 0.89225(4) 0.89693(2) 0.00954(10) Uani 1 1 d . . .
Cu2 Cu 1.000000 1.000000 1.000000 0.01023(12) Uani 1 2 d S . P
F1 F 0.69131(15) 1.0564(3) 1.28503(8) 0.0365(5) Uani 1 1 d . . .
F2 F 1.11884(14) 0.9534(2) 0.57559(8) 0.0198(4) Uani 1 1 d . . .
O1 O 0.69081(16) 0.8807(2) 0.98990(9) 0.0115(4) Uani 1 1 d . . .
O2 O 0.86926(15) 0.9363(2) 1.06127(9) 0.0135(4) Uani 1 1 d . . .
O3 O 0.78292(16) 0.9223(2) 0.80220(9) 0.0117(4) Uani 1 1 d . . .
O4 O 0.97633(17) 0.7985(2) 0.80659(9) 0.0181(4) Uani 1 1 d . . .
O5 O 0.99748(17) 0.7318(2) 0.94373(10) 0.0206(4) Uani 1 1 d . . .
H5A H 0.984421 0.747637 0.900574 0.031 Uiso 1 1 d R U .
N1 N 0.86279(19) 1.0757(3) 0.92785(11) 0.0117(5) Uani 1 1 d . . .
N2 N 0.88729(19) 1.1817(3) 0.88673(11) 0.0143(5) Uani 1 1 d . . .
N3 N 0.9096(2) 1.2830(3) 0.84896(13) 0.0290(6) Uani 1 1 d . . .
N4 N 0.45713(19) 0.9852(3) 1.14099(11) 0.0112(5) Uani 1 1 d . . .
N5 N 0.84423(19) 1.1714(3) 0.62591(11) 0.0108(4) Uani 1 1 d . . .
C1 C 0.7504(2) 0.9177(3) 1.04737(13) 0.0100(5) Uani 1 1 d . . .
C2 C 0.6692(2) 0.9465(3) 1.10554(13) 0.0098(5) Uani 1 1 d . . .
C3 C 0.5354(2) 0.9455(3) 1.09326(13) 0.0095(5) Uani 1 1 d . . .
H3 H 0.498361 0.915766 1.049662 0.011 Uiso 1 1 calc R U .
C4 C 0.5103(2) 1.0207(3) 1.20435(13) 0.0127(6) Uani 1 1 d . . .
H4 H 0.457712 1.046440 1.238481 0.015 Uiso 1 1 calc R U .
C5 C 0.6427(2) 1.0196(4) 1.21994(14) 0.0191(6) Uani 1 1 d . . .
C6 C 0.7248(2) 0.9862(4) 1.17123(14) 0.0174(6) Uani 1 1 d . . .
H6 H 0.813645 0.989980 1.181672 0.021 Uiso 1 1 calc R U .
C7 C 0.8901(2) 0.8868(3) 0.77868(13) 0.0107(5) Uani 1 1 d . . .
C8 C 0.9081(2) 0.9644(3) 0.71038(13) 0.0098(5) Uani 1 1 d . . .
C9 C 1.0106(2) 0.9170(3) 0.67493(13) 0.0117(5) Uani 1 1 d . . .
H9 H 1.068356 0.835185 0.691712 0.014 Uiso 1 1 calc R U .
C10 C 1.0228(2) 0.9972(3) 0.61367(13) 0.0121(6) Uani 1 1 d . . .
C11 C 0.9417(2) 1.1228(3) 0.58960(13) 0.0123(6) Uani 1 1 d . . .
H11 H 0.953490 1.174925 0.548251 0.015 Uiso 1 1 calc R U .
C12 C 0.8270(2) 1.0896(3) 0.68376(13) 0.0104(5) Uani 1 1 d . . .
H12 H 0.757074 1.118171 0.707227 0.012 Uiso 1 1 calc R U .
C13 C 1.1081(4) 0.6252(5) 0.95611(19) 0.0413(9) Uani 1 1 d . . .
H13A H 1.184291 0.685598 0.947831 0.062 Uiso 1 1 calc R U .
H13B H 1.098276 0.531329 0.925786 0.062 Uiso 1 1 calc R U .
H13C H 1.115624 0.587644 1.002973 0.062 Uiso 1 1 calc R U .

loop_
_atom_site_aniso_label
_atom_site_aniso_U_11
_atom_site_aniso_U_22
_atom_site_aniso_U_33
_atom_site_aniso_U_23
_atom_site_aniso_U_13
_atom_site_aniso_U_12
Cu1 0.00850(16) 0.01488(19) 0.00592(16) -0.00081(12) 0.00400(11) -0.00190(12)
Cu2 0.0047(2) 0.0202(3) 0.0060(2) 0.00161(18) 0.00205(16) -0.00057(17)
F1 0.0136(8) 0.0844(15) 0.0114(9) -0.0181(9) 0.0007(7) -0.0051(9)
F2 0.0193(8) 0.0261(9) 0.0166(8) 0.0032(7) 0.0151(6) 0.0074(7)
O1 0.0090(8) 0.0194(10) 0.0066(9) -0.0004(7) 0.0031(7) -0.0031(7)
O2 0.0057(8) 0.0268(11) 0.0084(9) 0.0022(8) 0.0020(7) -0.0005(8)
O3 0.0115(9) 0.0158(10) 0.0085(9) -0.0006(7) 0.0037(7) -0.0014(7)
O4 0.0182(9) 0.0259(11) 0.0108(10) 0.0052(9) 0.0039(7) 0.0089(9)
O5 0.0254(10) 0.0239(11) 0.0130(10) 0.0007(8) 0.0045(8) 0.0012(9)
N1 0.0085(10) 0.0182(13) 0.0087(11) 0.0032(9) 0.0022(8) -0.0015(9)
N2 0.0105(10) 0.0212(13) 0.0103(11) -0.0015(11) -0.0025(9) -0.0022(10)
N3 0.0325(14) 0.0327(16) 0.0205(14) 0.0104(13) -0.0034(11) -0.0116(13)
N4 0.0099(10) 0.0144(12) 0.0096(11) -0.0004(9) 0.0024(8) -0.0001(9)
N5 0.0099(10) 0.0140(12) 0.0089(11) -0.0008(9) 0.0029(8) -0.0006(9)
C1 0.0097(12) 0.0107(14) 0.0099(13) 0.0016(10) 0.0028(10) 0.0000(10)
C2 0.0080(11) 0.0121(13) 0.0096(13) 0.0026(10) 0.0025(9) -0.0001(10)
C3 0.0103(12) 0.0118(13) 0.0063(12) 0.0003(10) 0.0010(9) -0.0009(10)
C4 0.0122(12) 0.0178(15) 0.0091(13) -0.0022(11) 0.0049(10) 0.0003(11)
C5 0.0128(13) 0.0369(19) 0.0072(13) -0.0051(12) -0.0003(10) -0.0032(12)
C6 0.0081(12) 0.0323(18) 0.0120(14) -0.0017(12) 0.0012(10) -0.0017(11)
C7 0.0127(12) 0.0120(14) 0.0078(13) -0.0031(10) 0.0039(10) -0.0027(10)
C8 0.0106(12) 0.0113(14) 0.0077(12) -0.0032(10) 0.0021(9) -0.0032(10)
C9 0.0097(12) 0.0134(14) 0.0121(13) -0.0012(11) 0.0020(10) 0.0013(10)
C10 0.0114(12) 0.0168(15) 0.0093(13) -0.0043(11) 0.0068(10) 0.0005(11)
C11 0.0151(13) 0.0168(15) 0.0058(12) 0.0012(11) 0.0056(10) -0.0022(11)
C12 0.0069(11) 0.0169(15) 0.0079(12) -0.0012(10) 0.0039(9) -0.0014(10)
C13 0.057(2) 0.033(2) 0.031(2) -0.0064(16) -0.0101(17) 0.0188(18)

loop_
_atom_type_symbol
_atom_type_description
_atom_type_scat_dispersion_real
_atom_type_scat_dispersion_imag
_atom_type_scat_source
C C 0.0033 0.0016 'International Tables Vol C Tables 4.2.6.8 and 6.1.1.4'
H H 0.0000 0.0000 'International Tables Vol C Tables 4.2.6.8 and 6.1.1.4'
N N 0.0061 0.0033 'International Tables Vol C Tables 4.2.6.8 and 6.1.1.4'
O O 0.0106 0.0060 'International Tables Vol C Tables 4.2.6.8 and 6.1.1.4'
F F 0.0171 0.0103 'International Tables Vol C Tables 4.2.6.8 and 6.1.1.4'
Cu Cu 0.3201 1.2651 'International Tables Vol C Tables 4.2.6.8 and 6.1.1.4'

loop_
_geom_angle_atom_site_label_1
_geom_angle_atom_site_label_2
_geom_angle_atom_site_label_3
_geom_angle
_geom_angle_site_symmetry_1
_geom_angle_site_symmetry_3
O3 Cu1 O1 173.27(7) . .
O3 Cu1 N1 91.01(8) . .
O1 Cu1 N1 88.99(8) . .
O3 Cu1 N5 91.92(8) . 2_646
O1 Cu1 N5 89.50(8) . 2_646
N1 Cu1 N5 167.57(9) . 2_646
O3 Cu1 N4 84.97(8) . 3_677
O1 Cu1 N4 88.59(8) . 3_677
N1 Cu1 N4 106.76(8) . 3_677
N5 Cu1 N4 85.53(8) 2_646 3_677
O2 Cu2 O2 180.0 3_777 .
O2 Cu2 N1 89.03(8) 3_777 .
O2 Cu2 N1 90.97(8) . .
O2 Cu2 N1 90.98(8) 3_777 3_777
O2 Cu2 N1 89.02(8) . 3_777
N1 Cu2 N1 180.00(8) . 3_777
O2 Cu2 O5 93.87(7) 3_777 3_777
O2 Cu2 O5 86.13(7) . 3_777
N1 Cu2 O5 91.23(8) . 3_777
N1 Cu2 O5 88.77(8) 3_777 3_777
O2 Cu2 O5 86.13(7) 3_777 .
O2 Cu2 O5 93.87(7) . .
N1 Cu2 O5 88.77(8) . .
N1 Cu2 O5 91.23(8) 3_777 .
O5 Cu2 O5 180.0 3_777 .
C1 O1 Cu1 130.51(16) . .
C1 O2 Cu2 129.16(16) . .
C7 O3 Cu1 125.53(16) . .
C13 O5 Cu2 119.00(19) . .
C13 O5 H5A 107.4 . .
Cu2 O5 H5A 108.1 . .
N2 N1 Cu1 119.29(17) . .
N2 N1 Cu2 119.69(16) . .
Cu1 N1 Cu2 111.41(11) . .
N3 N2 N1 178.9(3) . .
C4 N4 C3 118.1(2) . .
C4 N4 Cu1 118.09(16) . 3_677
C3 N4 Cu1 117.86(17) . 3_677
C12 N5 C11 118.3(2) . .
C12 N5 Cu1 121.13(17) . 2_656
C11 N5 Cu1 119.26(17) . 2_656
O2 C1 O1 127.5(2) . .
O2 C1 C2 116.2(2) . .
O1 C1 C2 116.4(2) . .
C6 C2 C3 118.4(2) . .
C6 C2 C1 121.3(2) . .
C3 C2 C1 120.2(2) . .
N4 C3 C2 123.4(2) . .
N4 C3 H3 118.3 . .
C2 C3 H3 118.3 . .
N4 C4 C5 120.9(2) . .
N4 C4 H4 119.6 . .
C5 C4 H4 119.6 . .
F1 C5 C6 119.7(2) . .
F1 C5 C4 118.3(2) . .
C6 C5 C4 122.0(3) . .
C5 C6 C2 117.1(2) . .
C5 C6 H6 121.5 . .
C2 C6 H6 121.5 . .
O4 C7 O3 126.5(2) . .
O4 C7 C8 118.8(2) . .
O3 C7 C8 114.7(2) . .
C12 C8 C9 119.1(2) . .
C12 C8 C7 120.6(2) . .
C9 C8 C7 120.1(2) . .
C10 C9 C8 116.7(2) . .
C10 C9 H9 121.6 . .
C8 C9 H9 121.6 . .
F2 C10 C11 118.0(2) . .
F2 C10 C9 119.6(2) . .
C11 C10 C9 122.4(2) . .
N5 C11 C10 120.2(2) . .
N5 C11 H11 119.9 . .
C10 C11 H11 119.9 . .
N5 C12 C8 123.1(2) . .
N5 C12 H12 118.4 . .
C8 C12 H12 118.4 . .
O5 C13 H13A 109.5 . .
O5 C13 H13B 109.5 . .
H13A C13 H13B 109.5 . .
O5 C13 H13C 109.5 . .
H13A C13 H13C 109.5 . .
H13B C13 H13C 109.5 . .

loop_
_geom_bond_atom_site_label_1
_geom_bond_atom_site_label_2
_geom_bond_distance
_geom_bond_site_symmetry_2
Cu1 O3 1.9470(18) .
Cu1 O1 1.9610(17) .
Cu1 N1 1.976(2) .
Cu1 N5 2.038(2) 2_646
Cu1 N4 2.380(2) 3_677
Cu2 O2 1.9743(17) 3_777
Cu2 O2 1.9743(17) .
Cu2 N1 1.999(2) .
Cu2 N1 1.999(2) 3_777
Cu2 O5 2.423(2) 3_777
Cu2 O5 2.423(2) .
F1 C5 1.353(3) .
F2 C10 1.356(3) .
O1 C1 1.262(3) .
O2 C1 1.251(3) .
O3 C7 1.285(3) .
O4 C7 1.230(3) .
O5 C13 1.440(4) .
O5 H5A 0.8499 .
N1 N2 1.218(3) .
N2 N3 1.140(3) .
N4 C4 1.335(3) .
N4 C3 1.340(3) .
N5 C12 1.337(3) .
N5 C11 1.356(3) .
C1 C2 1.504(3) .
C2 C6 1.390(4) .
C2 C3 1.394(3) .
C3 H3 0.9300 .
C4 C5 1.385(4) .
C4 H4 0.9300 .
C5 C6 1.371(4) .
C6 H6 0.9300 .
C7 C8 1.503(3) .
C8 C12 1.383(4) .
C8 C9 1.388(3) .
C9 C10 1.378(4) .
C9 H9 0.9300 .
C10 C11 1.372(4) .
C11 H11 0.9300 .
C12 H12 0.9300 .
C13 H13A 0.9600 .
C13 H13B 0.9600 .
C13 H13C 0.9600 .

loop_
_geom_torsion_atom_site_label_1
_geom_torsion_atom_site_label_2
_geom_torsion_atom_site_label_3
_geom_torsion_atom_site_label_4
_geom_torsion
_geom_torsion_site_symmetry_1
Cu2 O2 C1 O1 25.8(4) .
Cu2 O2 C1 C2 -152.70(18) .
Cu1 O1 C1 O2 -17.6(4) .
Cu1 O1 C1 C2 160.95(17) .
O2 C1 C2 C6 -2.0(4) .
O1 C1 C2 C6 179.3(2) .
O2 C1 C2 C3 173.4(2) .
O1 C1 C2 C3 -5.3(4) .
C4 N4 C3 C2 -2.9(4) .
Cu1 N4 C3 C2 149.5(2) 3_677
C6 C2 C3 N4 1.9(4) .
C1 C2 C3 N4 -173.6(2) .
C3 N4 C4 C5 1.2(4) .
Cu1 N4 C4 C5 -151.2(2) 3_677
N4 C4 C5 F1 -179.9(3) .
N4 C4 C5 C6 1.5(5) .
F1 C5 C6 C2 178.9(3) .
C4 C5 C6 C2 -2.5(5) .
C3 C2 C6 C5 0.9(4) .
C1 C2 C6 C5 176.3(3) .
Cu1 O3 C7 O4 16.0(4) .
Cu1 O3 C7 C8 -163.56(16) .
O4 C7 C8 C12 -166.9(2) .
O3 C7 C8 C12 12.6(3) .
O4 C7 C8 C9 9.7(4) .
O3 C7 C8 C9 -170.7(2) .
C12 C8 C9 C10 -1.5(4) .
C7 C8 C9 C10 -178.2(2) .
C8 C9 C10 F2 -178.2(2) .
C8 C9 C10 C11 2.7(4) .
C12 N5 C11 C10 -2.5(4) .
Cu1 N5 C11 C10 164.5(2) 2_656
F2 C10 C11 N5 -179.8(2) .
C9 C10 C11 N5 -0.8(4) .
C11 N5 C12 C8 3.9(4) .
Cu1 N5 C12 C8 -162.96(19) 2_656
C9 C8 C12 N5 -1.8(4) .
C7 C8 C12 N5 174.9(2) .

_cod_database_fobs_code 2108358
